data_4037194
loop_
_publ_author_name
'Abas, Hossay'
'Frampton, Christopher S.'
'Spivey, Alan C.'

_publ_section_title
;
 Diels-Alder Reactions of \a-Amido Acrylates with
 N-Cbz-1,2-dihydropyridine and Cyclopentadiene.
;
_journal_issue 20
_journal_name_full 'The Journal of organic chemistry'
_journal_page_first 9947
_journal_page_last 9956
_journal_paper_doi 10.1021/acs.joc.6b01684
_journal_volume 81
_journal_year 2016
_chemical_formula_moiety 'C41 H50 N2 O7'
_chemical_formula_sum 'C41 H50 N2 O7'
_chemical_formula_weight 682.83
_chemical_name_common
;
HA-364-1
;
_chemical_name_systematic
;
2-Benzyl 6-methyl (1R,4S,6S)-6-((2-isobutoxy-6-isobutylphenyl)carbamoyl)-
5-(4-methoxyphenethyl)-2-azabicyclo[2.2.2]oct-7-ene-2,6-dicarboxylate
;
_space_group_crystal_system triclinic
_space_group_IT_number 2
_space_group_name_Hall '-P 1'
_space_group_name_H-M_alt 'P -1'
_atom_sites_solution_hydrogens mixed
_audit_creation_method SHELXL-2014/6
_cell_angle_alpha 76.412(4)
_cell_angle_beta 87.183(4)
_cell_angle_gamma 80.002(4)
_cell_formula_units_Z 2
_cell_length_a 11.2573(5)
_cell_length_b 11.5352(5)
_cell_length_c 15.1073(6)
_cell_measurement_reflns_used 11215
_cell_measurement_temperature 100(1)
_cell_measurement_theta_max 75.6160
_cell_measurement_theta_min 2.9950
_cell_volume 1877.82(14)
_computing_cell_refinement 'CrysAlisPro 1.171.38.41 (Rigaku OD, 2015)'
_computing_data_collection 'CrysAlisPro 1.171.38.41 (Rigaku OD, 2015)'
_computing_data_reduction 'CrysAlisPro 1.171.38.41 (Rigaku OD, 2015)'
_computing_molecular_graphics
;
SHELXTL (Sheldrick, 2001), <i>Mercury CSD 2.0</i> (Macrae <i>et al</i>., 2008)
;
_computing_publication_material
;
SHELXTL (Sheldrick, 2001), <i>Mercury CSD 2.0</i> (Macrae <i>et al</i>., 2008)
;
_computing_structure_refinement 'SHELXL-2014/6 (Sheldrick, 2014)'
_computing_structure_solution 'SHELXD-2014/6 (Sheldrick, 2014)'
_diffrn_ambient_temperature 100(1)
_diffrn_detector_area_resol_mean 5.2921
_diffrn_measured_fraction_theta_full 1.000
_diffrn_measured_fraction_theta_max 0.997
_diffrn_measurement_device_type 'SuperNova, Dualflex, AtlasS2'
_diffrn_measurement_method '\w scans'
_diffrn_radiation_type CuK\a
_diffrn_radiation_wavelength 1.54184
_diffrn_reflns_av_R_equivalents 0.0244
_diffrn_reflns_av_unetI/netI 0.0170
_diffrn_reflns_Laue_measured_fraction_full 1.000
_diffrn_reflns_Laue_measured_fraction_max 0.997
_diffrn_reflns_limit_h_max 14
_diffrn_reflns_limit_h_min -14
_diffrn_reflns_limit_k_max 14
_diffrn_reflns_limit_k_min -14
_diffrn_reflns_limit_l_max 18
_diffrn_reflns_limit_l_min -18
_diffrn_reflns_number 30588
_diffrn_reflns_point_group_measured_fraction_full 1.000
_diffrn_reflns_point_group_measured_fraction_max 0.997
_diffrn_reflns_theta_full 67.679
_diffrn_reflns_theta_max 74.487
_diffrn_reflns_theta_min 3.009
_diffrn_source 'fine-focus sealed X-ray tube'
_diffrn_source_type 'Enhance (Cu) X-ray Source'
_exptl_absorpt_coefficient_mu 0.660
_exptl_absorpt_correction_T_max 1.00000
_exptl_absorpt_correction_T_min 0.86455
_exptl_absorpt_correction_type multi-scan
_exptl_absorpt_process_details
;
CrysAlisPro 1.171.38.41 (Rigaku Oxford Diffraction, 2015)
Empirical absorption correction using spherical harmonics,
implemented in SCALE3 ABSPACK scaling algorithm.
;
_exptl_crystal_colour Colourless
_exptl_crystal_density_diffrn 1.208
_exptl_crystal_description Block
_exptl_crystal_F_000 732
_exptl_crystal_size_max 0.360
_exptl_crystal_size_mid 0.190
_exptl_crystal_size_min 0.110
_refine_diff_density_max 1.093
_refine_diff_density_min -0.405
_refine_diff_density_rms 0.056
_refine_ls_extinction_coef 0.0021(5)
_refine_ls_extinction_expression Fc^*^=kFc[1+0.001xFc^2^\l^3^/sin(2\q)]^-1/4^
_refine_ls_extinction_method SHELXL
_refine_ls_goodness_of_fit_ref 1.011
_refine_ls_hydrogen_treatment mixed
_refine_ls_matrix_type full
_refine_ls_number_parameters 462
_refine_ls_number_reflns 7642
_refine_ls_number_restraints 0
_refine_ls_restrained_S_all 1.011
_refine_ls_R_factor_all 0.0866
_refine_ls_R_factor_gt 0.0763
_refine_ls_shift/su_max 0.000
_refine_ls_shift/su_mean 0.000
_refine_ls_structure_factor_coef Fsqd
_refine_ls_weighting_details 'w=1/[\s^2^(Fo^2^)+(0.1150P)^2^+1.4000P] where P=(Fo^2^+2Fc^2^)/3'
_refine_ls_weighting_scheme calc
_refine_ls_wR_factor_gt 0.2127
_refine_ls_wR_factor_ref 0.2231
_reflns_Friedel_coverage 0.000
_reflns_number_gt 6380
_reflns_number_total 7642
_reflns_threshold_expression 'I > 2\s(I)'
_cod_data_source_file jo6b01684_si_002.cif
_cod_data_source_block b16009rr
_cod_database_code 4037194
_shelx_space_group_comment
;
The symmetry employed for this shelxl refinement is uniquely defined
by the following loop, which should always be used as a source of
symmetry information in preference to the above space-group names.
They are only intended as comments.
;
_shelx_estimated_absorpt_t_min 0.797
_shelx_estimated_absorpt_t_max 0.931
_shelxl_version_number 2014/6

loop_
_space_group_symop_operation_xyz
'x, y, z'
'-x, -y, -z'

loop_
_atom_site_label
_atom_site_type_symbol
_atom_site_fract_x
_atom_site_fract_y
_atom_site_fract_z
_atom_site_U_iso_or_equiv
_atom_site_adp_type
_atom_site_occupancy
_atom_site_site_symmetry_order
_atom_site_calc_flag
_atom_site_refinement_flags_posn
_atom_site_refinement_flags_adp
O1 O 0.47272(18) 0.25880(18) 0.34184(14) 0.0607(5) Uani 1 1 d . .
O2 O 0.46808(16) 0.44294(17) 0.37331(13) 0.0536(4) Uani 1 1 d . .
O3 O 0.1044(2) 0.0901(3) 1.15696(17) 0.0849(7) Uani 1 1 d . .
O4 O 0.15317(19) 0.28020(19) 0.49667(14) 0.0640(5) Uani 1 1 d . .
O5 O 0.19574(16) 0.46674(16) 0.48176(12) 0.0510(4) Uani 1 1 d . .
O6 O 0.13383(15) 0.39144(16) 0.69246(12) 0.0504(4) Uani 1 1 d . .
O7 O 0.36227(18) 0.37941(16) 0.86662(12) 0.0566(5) Uani 1 1 d . .
N1 N 0.43910(19) 0.27893(18) 0.48343(15) 0.0491(5) Uani 1 1 d . .
N2 N 0.30597(18) 0.46713(18) 0.69194(14) 0.0437(4) Uani 1 1 d . .
H2B H 0.383(3) 0.470(3) 0.671(2) 0.061(8) Uiso 1 1 d . .
C1 C 0.3281(4) 0.5021(4) 0.1827(2) 0.0761(9) Uani 1 1 d . .
H1 H 0.3903 0.5489 0.1806 0.091 Uiso 1 1 calc R U
C2 C 0.2125(5) 0.5581(4) 0.1549(3) 0.0975(13) Uani 1 1 d . .
H2A H 0.1959 0.6434 0.1332 0.117 Uiso 1 1 calc R U
C3 C 0.1206(4) 0.4905(6) 0.1586(3) 0.1000(14) Uani 1 1 d . .
H3 H 0.0412 0.5296 0.1404 0.120 Uiso 1 1 calc R U
C4 C 0.1451(4) 0.3684(5) 0.1883(3) 0.0926(13) Uani 1 1 d . .
H4 H 0.0829 0.3217 0.1907 0.111 Uiso 1 1 calc R U
C5 C 0.2592(3) 0.3125(4) 0.2148(2) 0.0767(9) Uani 1 1 d . .
H5 H 0.2753 0.2269 0.2349 0.092 Uiso 1 1 calc R U
C6 C 0.3523(3) 0.3783(3) 0.2132(2) 0.0663(8) Uani 1 1 d . .
C7 C 0.4751(3) 0.3146(3) 0.2458(2) 0.0664(8) Uani 1 1 d . .
H7A H 0.5044 0.2519 0.2113 0.080 Uiso 1 1 calc R U
H7B H 0.5318 0.3733 0.2343 0.080 Uiso 1 1 calc R U
C8 C 0.4607(2) 0.3358(2) 0.39809(18) 0.0497(6) Uani 1 1 d . .
C9 C 0.4437(3) 0.1480(2) 0.5119(2) 0.0566(6) Uani 1 1 d . .
H9A H 0.5205 0.1051 0.4917 0.068 Uiso 1 1 calc R U
H9B H 0.3760 0.1237 0.4852 0.068 Uiso 1 1 calc R U
C10 C 0.4343(2) 0.1173(2) 0.6158(2) 0.0547(6) Uani 1 1 d . .
H10 H 0.4454 0.0277 0.6398 0.066 Uiso 1 1 calc R U
C11 C 0.3097(2) 0.1776(2) 0.64542(19) 0.0509(6) Uani 1 1 d . .
H11 H 0.2467 0.1447 0.6189 0.061 Uiso 1 1 calc R U
C12 C 0.2947(2) 0.3168(2) 0.60072(17) 0.0431(5) Uani 1 1 d . .
C13 C 0.4196(2) 0.3431(2) 0.55834(17) 0.0446(5) Uani 1 1 d . .
H13 H 0.4185 0.4319 0.5350 0.054 Uiso 1 1 calc R U
C14 C 0.5201(2) 0.2880(2) 0.62540(19) 0.0504(6) Uani 1 1 d . .
H14 H 0.5716 0.3337 0.6451 0.060 Uiso 1 1 calc R U
C15 C 0.5291(2) 0.1691(3) 0.6540(2) 0.0561(6) Uani 1 1 d . .
H15 H 0.5897 0.1210 0.6947 0.067 Uiso 1 1 calc R U
C16 C 0.2954(2) 0.1438(2) 0.74874(19) 0.0530(6) Uani 1 1 d . .
H16A H 0.3133 0.2105 0.7742 0.064 Uiso 1 1 calc R U
H16B H 0.3550 0.0708 0.7736 0.064 Uiso 1 1 calc R U
C17 C 0.1679(3) 0.1189(3) 0.7796(2) 0.0605(7) Uani 1 1 d . .
H17A H 0.1074 0.1860 0.7467 0.073 Uiso 1 1 calc R U
H17B H 0.1551 0.0436 0.7635 0.073 Uiso 1 1 calc R U
C18 C 0.1495(2) 0.1065(3) 0.8797(2) 0.0574(7) Uani 1 1 d . .
C19 C 0.1634(3) -0.0053(3) 0.9404(2) 0.0605(7) Uani 1 1 d . .
H19 H 0.1831 -0.0767 0.9180 0.073 Uiso 1 1 calc R U
C20 C 0.1492(3) -0.0149(3) 1.0333(2) 0.0628(7) Uani 1 1 d . .
H20 H 0.1586 -0.0922 1.0741 0.075 Uiso 1 1 calc R U
C21 C 0.1210(3) 0.0890(3) 1.0666(2) 0.0649(7) Uani 1 1 d . .
C22 C 0.1064(3) 0.2006(3) 1.0067(3) 0.0773(10) Uani 1 1 d . .
H22 H 0.0866 0.2720 1.0291 0.093 Uiso 1 1 calc R U
C23 C 0.1202(3) 0.2086(3) 0.9158(2) 0.0704(8) Uani 1 1 d . .
H23 H 0.1096 0.2863 0.8755 0.084 Uiso 1 1 calc R U
C24 C 0.1295(3) -0.0209(5) 1.2209(3) 0.0936(13) Uani 1 1 d . .
H24A H 0.0731 -0.0735 1.2130 0.140 Uiso 1 1 calc R U
H24B H 0.1207 -0.0068 1.2826 0.140 Uiso 1 1 calc R U
H24C H 0.2123 -0.0599 1.2118 0.140 Uiso 1 1 calc R U
C25 C 0.2056(2) 0.3492(2) 0.52120(17) 0.0470(5) Uani 1 1 d . .
C26 C 0.1197(3) 0.5078(3) 0.4015(2) 0.0659(8) Uani 1 1 d . .
H26A H 0.1516 0.4632 0.3554 0.099 Uiso 1 1 calc R U
H26B H 0.1188 0.5945 0.3768 0.099 Uiso 1 1 calc R U
H26C H 0.0374 0.4935 0.4183 0.099 Uiso 1 1 calc R U
C27 C 0.2387(2) 0.3954(2) 0.66624(16) 0.0427(5) Uani 1 1 d . .
C28 C 0.2611(2) 0.5375(2) 0.75703(18) 0.0469(5) Uani 1 1 d . .
C29 C 0.1841(3) 0.6474(2) 0.7313(2) 0.0575(7) Uani 1 1 d . .
C30 C 0.1376(3) 0.6938(3) 0.6353(2) 0.0662(8) Uani 1 1 d . .
H30A H 0.1345 0.6236 0.6088 0.079 Uiso 1 1 calc R U
H30B H 0.0541 0.7374 0.6376 0.079 Uiso 1 1 calc R U
C31 C 0.2099(4) 0.7753(3) 0.5738(3) 0.0840(10) Uani 1 1 d . .
H31A H 0.2929 0.7293 0.5692 0.101 Uiso 1 1 calc R U
C32 C 0.1523(4) 0.8113(4) 0.4768(3) 0.0910(12) Uani 1 1 d . .
H32A H 0.1528 0.7383 0.4541 0.136 Uiso 1 1 calc R U
H32B H 0.1991 0.8655 0.4353 0.136 Uiso 1 1 calc R U
H32C H 0.0691 0.8526 0.4804 0.136 Uiso 1 1 calc R U
C33 C 0.2210(4) 0.8900(3) 0.6012(3) 0.0868(11) Uani 1 1 d . .
H33A H 0.2648 0.8702 0.6588 0.130 Uiso 1 1 calc R U
H33B H 0.1404 0.9349 0.6090 0.130 Uiso 1 1 calc R U
H33C H 0.2651 0.9398 0.5538 0.130 Uiso 1 1 calc R U
C34 C 0.1482(3) 0.7127(3) 0.7984(2) 0.0661(8) Uani 1 1 d . .
H34A H 0.0963 0.7886 0.7822 0.079 Uiso 1 1 calc R U
C35 C 0.1858(3) 0.6701(3) 0.8865(2) 0.0628(7) Uani 1 1 d . .
H35A H 0.1625 0.7179 0.9298 0.075 Uiso 1 1 calc R U
C36 C 0.2571(3) 0.5586(2) 0.91309(19) 0.0548(6) Uani 1 1 d . .
H36A H 0.2812 0.5280 0.9747 0.066 Uiso 1 1 calc R U
C37 C 0.2935(2) 0.4913(2) 0.84812(18) 0.0475(5) Uani 1 1 d . .
C38 C 0.3947(3) 0.3263(3) 0.95973(19) 0.0608(7) Uani 1 1 d . .
H38A H 0.3218 0.3279 0.9991 0.073 Uiso 1 1 calc R U
H38B H 0.4504 0.3720 0.9804 0.073 Uiso 1 1 calc R U
C39 C 0.4557(3) 0.1967(3) 0.96525(19) 0.0615(7) Uani 1 1 d . .
H39A H 0.3967 0.1516 0.9465 0.074 Uiso 1 1 calc R U
C40 C 0.4919(4) 0.1379(3) 1.0636(2) 0.0750(9) Uani 1 1 d . .
H40A H 0.4196 0.1371 1.1025 0.112 Uiso 1 1 calc R U
H40B H 0.5462 0.1841 1.0840 0.112 Uiso 1 1 calc R U
H40C H 0.5331 0.0548 1.0677 0.112 Uiso 1 1 calc R U
C41 C 0.5657(3) 0.1913(3) 0.9020(2) 0.0701(8) Uani 1 1 d . .
H41A H 0.5405 0.2282 0.8391 0.105 Uiso 1 1 calc R U
H41B H 0.6029 0.1067 0.9069 0.105 Uiso 1 1 calc R U
H41C H 0.6242 0.2355 0.9196 0.105 Uiso 1 1 calc R U

loop_
_atom_site_aniso_label
_atom_site_aniso_U_11
_atom_site_aniso_U_22
_atom_site_aniso_U_33
_atom_site_aniso_U_23
_atom_site_aniso_U_13
_atom_site_aniso_U_12
O1 0.0661(12) 0.0588(11) 0.0667(12) -0.0311(9) 0.0109(9) -0.0165(9)
O2 0.0540(10) 0.0534(10) 0.0598(11) -0.0209(8) 0.0119(8) -0.0187(8)
O3 0.0777(15) 0.1030(19) 0.0750(15) -0.0275(14) 0.0218(12) -0.0140(13)
O4 0.0689(12) 0.0617(12) 0.0680(12) -0.0217(10) -0.0118(10) -0.0162(10)
O5 0.0509(9) 0.0488(9) 0.0510(10) -0.0095(7) -0.0053(7) -0.0033(7)
O6 0.0398(8) 0.0512(10) 0.0606(10) -0.0147(8) 0.0038(7) -0.0070(7)
O7 0.0690(12) 0.0475(10) 0.0509(10) -0.0148(8) 0.0005(8) 0.0016(8)
N1 0.0524(11) 0.0385(10) 0.0605(13) -0.0204(9) 0.0058(9) -0.0084(8)
N2 0.0388(10) 0.0421(10) 0.0517(11) -0.0160(8) 0.0014(8) -0.0045(8)
C1 0.089(2) 0.084(2) 0.0569(18) -0.0169(16) 0.0022(16) -0.0185(19)
C2 0.131(4) 0.099(3) 0.056(2) -0.0110(19) 0.005(2) -0.014(3)
C3 0.088(3) 0.153(5) 0.064(2) -0.043(3) 0.0023(19) -0.010(3)
C4 0.071(2) 0.143(4) 0.084(3) -0.056(3) 0.0143(18) -0.034(2)
C5 0.069(2) 0.099(3) 0.078(2) -0.0442(19) 0.0142(16) -0.0295(18)
C6 0.0707(18) 0.088(2) 0.0527(15) -0.0330(15) 0.0162(13) -0.0291(16)
C7 0.0686(18) 0.083(2) 0.0628(17) -0.0387(16) 0.0188(14) -0.0279(16)
C8 0.0440(12) 0.0507(14) 0.0603(15) -0.0231(11) 0.0085(10) -0.0123(10)
C9 0.0630(16) 0.0377(12) 0.0721(17) -0.0207(12) 0.0032(13) -0.0064(11)
C10 0.0586(15) 0.0360(12) 0.0685(17) -0.0142(11) 0.0005(12) -0.0024(10)
C11 0.0519(13) 0.0394(12) 0.0621(15) -0.0112(11) -0.0016(11) -0.0099(10)
C12 0.0401(11) 0.0390(11) 0.0512(13) -0.0122(10) 0.0003(9) -0.0071(9)
C13 0.0432(12) 0.0369(11) 0.0565(14) -0.0168(10) 0.0039(10) -0.0074(9)
C14 0.0391(12) 0.0493(13) 0.0660(16) -0.0232(12) 0.0022(10) -0.0036(10)
C15 0.0448(13) 0.0526(14) 0.0702(17) -0.0204(13) -0.0012(12) 0.0026(11)
C16 0.0538(14) 0.0435(13) 0.0619(15) -0.0130(11) 0.0028(11) -0.0084(10)
C17 0.0624(16) 0.0521(15) 0.0719(18) -0.0174(13) 0.0070(13) -0.0204(12)
C18 0.0509(14) 0.0557(15) 0.0666(17) -0.0105(13) 0.0089(12) -0.0195(12)
C19 0.0602(16) 0.0480(14) 0.0731(19) -0.0115(13) 0.0090(13) -0.0142(12)
C20 0.0523(15) 0.0545(16) 0.0741(19) -0.0049(13) 0.0068(13) -0.0044(12)
C21 0.0494(15) 0.0718(19) 0.0726(19) -0.0161(15) 0.0138(13) -0.0127(13)
C22 0.086(2) 0.0613(18) 0.089(2) -0.0275(17) 0.0308(18) -0.0189(16)
C23 0.078(2) 0.0457(15) 0.086(2) -0.0136(14) 0.0209(17) -0.0136(14)
C24 0.0581(19) 0.134(4) 0.074(2) -0.008(2) 0.0074(16) 0.001(2)
C25 0.0446(12) 0.0460(13) 0.0516(13) -0.0147(10) 0.0025(10) -0.0069(10)
C26 0.0743(19) 0.0688(18) 0.0487(15) -0.0084(13) -0.0140(13) 0.0008(15)
C27 0.0369(11) 0.0397(11) 0.0487(12) -0.0076(9) -0.0026(9) -0.0019(9)
C28 0.0404(11) 0.0447(12) 0.0589(14) -0.0204(11) 0.0016(10) -0.0047(9)
C29 0.0533(14) 0.0464(14) 0.0744(18) -0.0192(13) -0.0014(13) -0.0052(11)
C30 0.0604(17) 0.0501(15) 0.090(2) -0.0197(14) -0.0072(15) -0.0077(12)
C31 0.081(2) 0.071(2) 0.106(3) -0.027(2) 0.010(2) -0.0199(18)
C32 0.115(3) 0.080(2) 0.079(2) -0.0053(19) -0.006(2) -0.036(2)
C33 0.089(3) 0.062(2) 0.114(3) -0.020(2) 0.003(2) -0.0258(18)
C34 0.0608(17) 0.0482(15) 0.092(2) -0.0264(15) 0.0030(15) -0.0026(12)
C35 0.0662(17) 0.0539(15) 0.0727(19) -0.0288(14) 0.0092(14) -0.0050(13)
C36 0.0595(15) 0.0528(14) 0.0565(15) -0.0214(12) 0.0075(12) -0.0119(12)
C37 0.0443(12) 0.0435(12) 0.0564(14) -0.0167(11) 0.0055(10) -0.0070(10)
C38 0.0791(19) 0.0538(15) 0.0481(14) -0.0142(12) -0.0013(13) -0.0032(13)
C39 0.0732(18) 0.0562(16) 0.0522(15) -0.0155(12) -0.0012(13) 0.0012(13)
C40 0.101(3) 0.0625(18) 0.0548(17) -0.0114(14) -0.0046(16) 0.0035(17)
C41 0.0667(18) 0.0699(19) 0.0674(19) -0.0141(15) -0.0010(14) 0.0037(15)

loop_
_atom_type_symbol
_atom_type_description
_atom_type_scat_dispersion_real
_atom_type_scat_dispersion_imag
_atom_type_scat_source
C C 0.0181 0.0091 'International Tables Vol C Tables 4.2.6.8 and 6.1.1.4'
H H 0.0000 0.0000 'International Tables Vol C Tables 4.2.6.8 and 6.1.1.4'
N N 0.0311 0.0180 'International Tables Vol C Tables 4.2.6.8 and 6.1.1.4'
O O 0.0492 0.0322 'International Tables Vol C Tables 4.2.6.8 and 6.1.1.4'

loop_
_geom_angle_atom_site_label_1
_geom_angle_atom_site_label_2
_geom_angle_atom_site_label_3
_geom_angle
C8 O1 C7 115.5(2)
C21 O3 C24 117.7(3)
C25 O5 C26 115.2(2)
C37 O7 C38 117.3(2)
C8 N1 C9 123.0(2)
C8 N1 C13 121.9(2)
C9 N1 C13 114.8(2)
C27 N2 C28 121.1(2)
C27 N2 H2B 121(2)
C28 N2 H2B 118(2)
C6 C1 C2 119.5(4)
C6 C1 H1 120.2
C2 C1 H1 120.2
C1 C2 C3 120.7(5)
C1 C2 H2A 119.7
C3 C2 H2A 119.7
C4 C3 C2 119.5(5)
C4 C3 H3 120.2
C2 C3 H3 120.2
C3 C4 C5 120.1(4)
C3 C4 H4 119.9
C5 C4 H4 119.9
C4 C5 C6 121.5(4)
C4 C5 H5 119.3
C6 C5 H5 119.3
C1 C6 C5 118.7(4)
C1 C6 C7 121.2(3)
C5 C6 C7 120.1(3)
O1 C7 C6 110.9(2)
O1 C7 H7A 109.5
C6 C7 H7A 109.5
O1 C7 H7B 109.5
C6 C7 H7B 109.5
H7A C7 H7B 108.0
O2 C8 N1 125.0(2)
O2 C8 O1 124.1(2)
N1 C8 O1 110.9(2)
N1 C9 C10 106.5(2)
N1 C9 H9A 110.4
C10 C9 H9A 110.4
N1 C9 H9B 110.4
C10 C9 H9B 110.4
H9A C9 H9B 108.6
C15 C10 C9 109.2(2)
C15 C10 C11 107.4(2)
C9 C10 C11 109.4(2)
C15 C10 H10 110.3
C9 C10 H10 110.3
C11 C10 H10 110.3
C16 C11 C10 110.6(2)
C16 C11 C12 115.8(2)
C10 C11 C12 107.7(2)
C16 C11 H11 107.5
C10 C11 H11 107.5
C12 C11 H11 107.5
C27 C12 C25 104.61(18)
C27 C12 C13 115.54(18)
C25 C12 C13 106.50(19)
C27 C12 C11 112.7(2)
C25 C12 C11 109.82(19)
C13 C12 C11 107.39(18)
N1 C13 C14 107.14(19)
N1 C13 C12 104.67(18)
C14 C13 C12 111.3(2)
N1 C13 H13 111.2
C14 C13 H13 111.2
C12 C13 H13 111.2
C15 C14 C13 113.1(2)
C15 C14 H14 123.5
C13 C14 H14 123.5
C14 C15 C10 113.8(2)
C14 C15 H15 123.1
C10 C15 H15 123.1
C11 C16 C17 112.9(2)
C11 C16 H16A 109.0
C17 C16 H16A 109.0
C11 C16 H16B 109.0
C17 C16 H16B 109.0
H16A C16 H16B 107.8
C18 C17 C16 112.0(2)
C18 C17 H17A 109.2
C16 C17 H17A 109.2
C18 C17 H17B 109.2
C16 C17 H17B 109.2
H17A C17 H17B 107.9
C19 C18 C23 117.3(3)
C19 C18 C17 122.0(3)
C23 C18 C17 120.6(3)
C18 C19 C20 121.1(3)
C18 C19 H19 119.4
C20 C19 H19 119.4
C19 C20 C21 119.7(3)
C19 C20 H20 120.1
C21 C20 H20 120.1
O3 C21 C22 115.8(3)
O3 C21 C20 124.6(3)
C22 C21 C20 119.6(3)
C23 C22 C21 120.1(3)
C23 C22 H22 120.0
C21 C22 H22 120.0
C22 C23 C18 122.1(3)
C22 C23 H23 118.9
C18 C23 H23 118.9
O3 C24 H24A 109.5
O3 C24 H24B 109.5
H24A C24 H24B 109.5
O3 C24 H24C 109.5
H24A C24 H24C 109.5
H24B C24 H24C 109.5
O4 C25 O5 124.4(2)
O4 C25 C12 126.0(2)
O5 C25 C12 109.7(2)
O5 C26 H26A 109.5
O5 C26 H26B 109.5
H26A C26 H26B 109.5
O5 C26 H26C 109.5
H26A C26 H26C 109.5
H26B C26 H26C 109.5
O6 C27 N2 122.5(2)
O6 C27 C12 119.0(2)
N2 C27 C12 118.5(2)
C29 C28 C37 120.2(2)
C29 C28 N2 121.3(2)
C37 C28 N2 118.5(2)
C28 C29 C34 117.7(3)
C28 C29 C30 121.3(3)
C34 C29 C30 121.0(3)
C31 C30 C29 115.0(3)
C31 C30 H30A 108.5
C29 C30 H30A 108.5
C31 C30 H30B 108.5
C29 C30 H30B 108.5
H30A C30 H30B 107.5
C30 C31 C33 116.2(3)
C30 C31 C32 108.4(3)
C33 C31 C32 107.7(3)
C30 C31 H31A 108.1
C33 C31 H31A 108.1
C32 C31 H31A 108.1
C31 C32 H32A 109.5
C31 C32 H32B 109.5
H32A C32 H32B 109.5
C31 C32 H32C 109.5
H32A C32 H32C 109.5
H32B C32 H32C 109.5
C31 C33 H33A 109.5
C31 C33 H33B 109.5
H33A C33 H33B 109.5
C31 C33 H33C 109.5
H33A C33 H33C 109.5
H33B C33 H33C 109.5
C35 C34 C29 121.8(3)
C35 C34 H34A 119.1
C29 C34 H34A 119.1
C34 C35 C36 120.6(3)
C34 C35 H35A 119.7
C36 C35 H35A 119.7
C35 C36 C37 118.9(3)
C35 C36 H36A 120.5
C37 C36 H36A 120.5
O7 C37 C36 124.2(2)
O7 C37 C28 115.2(2)
C36 C37 C28 120.6(2)
O7 C38 C39 107.6(2)
O7 C38 H38A 110.2
C39 C38 H38A 110.2
O7 C38 H38B 110.2
C39 C38 H38B 110.2
H38A C38 H38B 108.5
C38 C39 C40 108.8(2)
C38 C39 C41 111.3(3)
C40 C39 C41 110.6(3)
C38 C39 H39A 108.7
C40 C39 H39A 108.7
C41 C39 H39A 108.7
C39 C40 H40A 109.5
C39 C40 H40B 109.5
H40A C40 H40B 109.5
C39 C40 H40C 109.5
H40A C40 H40C 109.5
H40B C40 H40C 109.5
C39 C41 H41A 109.5
C39 C41 H41B 109.5
H41A C41 H41B 109.5
C39 C41 H41C 109.5
H41A C41 H41C 109.5
H41B C41 H41C 109.5

loop_
_geom_bond_atom_site_label_1
_geom_bond_atom_site_label_2
_geom_bond_distance
O1 C8 1.353(3)
O1 C7 1.444(4)
O2 C8 1.221(3)
O3 C21 1.372(4)
O3 C24 1.405(5)
O4 C25 1.201(3)
O5 C25 1.334(3)
O5 C26 1.456(3)
O6 C27 1.232(3)
O7 C37 1.359(3)
O7 C38 1.434(3)
N1 C8 1.334(3)
N1 C9 1.463(3)
N1 C13 1.479(3)
N2 C27 1.344(3)
N2 C28 1.437(3)
N2 H2B 0.91(3)
C1 C6 1.377(5)
C1 C2 1.386(6)
C1 H1 0.9500
C2 C3 1.391(7)
C2 H2A 0.9500
C3 C4 1.358(7)
C3 H3 0.9500
C4 C5 1.366(6)
C4 H4 0.9500
C5 C6 1.392(5)
C5 H5 0.9500
C6 C7 1.496(5)
C7 H7A 0.9900
C7 H7B 0.9900
C9 C10 1.529(4)
C9 H9A 0.9900
C9 H9B 0.9900
C10 C15 1.508(4)
C10 C11 1.549(4)
C10 H10 1.0000
C11 C16 1.525(4)
C11 C12 1.572(3)
C11 H11 1.0000
C12 C27 1.537(3)
C12 C25 1.539(3)
C12 C13 1.564(3)
C13 C14 1.507(4)
C13 H13 1.0000
C14 C15 1.324(4)
C14 H14 0.9500
C15 H15 0.9500
C16 C17 1.541(4)
C16 H16A 0.9900
C16 H16B 0.9900
C17 C18 1.492(4)
C17 H17A 0.9900
C17 H17B 0.9900
C18 C19 1.385(4)
C18 C23 1.394(4)
C19 C20 1.386(4)
C19 H19 0.9500
C20 C21 1.387(4)
C20 H20 0.9500
C21 C22 1.376(5)
C22 C23 1.358(5)
C22 H22 0.9500
C23 H23 0.9500
C24 H24A 0.9800
C24 H24B 0.9800
C24 H24C 0.9800
C26 H26A 0.9800
C26 H26B 0.9800
C26 H26C 0.9800
C28 C29 1.390(4)
C28 C37 1.396(4)
C29 C34 1.404(4)
C29 C30 1.509(4)
C30 C31 1.480(5)
C30 H30A 0.9900
C30 H30B 0.9900
C31 C33 1.503(5)
C31 C32 1.566(6)
C31 H31A 1.0000
C32 H32A 0.9800
C32 H32B 0.9800
C32 H32C 0.9800
C33 H33A 0.9800
C33 H33B 0.9800
C33 H33C 0.9800
C34 C35 1.367(5)
C34 H34A 0.9500
C35 C36 1.375(4)
C35 H35A 0.9500
C36 C37 1.394(3)
C36 H36A 0.9500
C38 C39 1.517(4)
C38 H38A 0.9900
C38 H38B 0.9900
C39 C40 1.525(4)
C39 C41 1.528(4)
C39 H39A 1.0000
C40 H40A 0.9800
C40 H40B 0.9800
C40 H40C 0.9800
C41 H41A 0.9800
C41 H41B 0.9800
C41 H41C 0.9800

loop_
_geom_hbond_atom_site_label_D
_geom_hbond_atom_site_label_H
_geom_hbond_atom_site_label_A
_geom_hbond_distance_DH
_geom_hbond_distance_HA
_geom_hbond_distance_DA
_geom_hbond_angle_DHA
_geom_hbond_site_symmetry_A
N2 H2B O2 0.91(3) 2.11(3) 2.951(3) 154(3) 2_666

loop_
_geom_torsion_atom_site_label_1
_geom_torsion_atom_site_label_2
_geom_torsion_atom_site_label_3
_geom_torsion_atom_site_label_4
_geom_torsion
C6 C1 C2 C3 0.7(5)
C1 C2 C3 C4 -1.0(6)
C2 C3 C4 C5 0.3(6)
C3 C4 C5 C6 0.7(6)
C2 C1 C6 C5 0.3(5)
C2 C1 C6 C7 -178.5(3)
C4 C5 C6 C1 -1.0(5)
C4 C5 C6 C7 177.8(3)
C8 O1 C7 C6 -73.3(3)
C1 C6 C7 O1 114.2(3)
C5 C6 C7 O1 -64.6(3)
C9 N1 C8 O2 -173.3(2)
C13 N1 C8 O2 0.9(4)
C9 N1 C8 O1 7.2(3)
C13 N1 C8 O1 -178.6(2)
C7 O1 C8 O2 -10.0(4)
C7 O1 C8 N1 169.5(2)
C8 N1 C9 C10 170.9(2)
C13 N1 C9 C10 -3.7(3)
N1 C9 C10 C15 -53.0(3)
N1 C9 C10 C11 64.3(3)
C15 C10 C11 C16 -64.2(3)
C9 C10 C11 C16 177.4(2)
C15 C10 C11 C12 63.2(3)
C9 C10 C11 C12 -55.2(3)
C16 C11 C12 C27 -13.8(3)
C10 C11 C12 C27 -138.1(2)
C16 C11 C12 C25 -130.0(2)
C10 C11 C12 C25 105.7(2)
C16 C11 C12 C13 114.6(2)
C10 C11 C12 C13 -9.8(3)
C8 N1 C13 C14 -117.1(3)
C9 N1 C13 C14 57.5(3)
C8 N1 C13 C12 124.6(2)
C9 N1 C13 C12 -60.7(3)
C27 C12 C13 N1 -166.90(19)
C25 C12 C13 N1 -51.2(2)
C11 C12 C13 N1 66.4(2)
C27 C12 C13 C14 77.7(2)
C25 C12 C13 C14 -166.63(19)
C11 C12 C13 C14 -49.0(2)
N1 C13 C14 C15 -54.6(3)
C12 C13 C14 C15 59.2(3)
C13 C14 C15 C10 -2.2(3)
C9 C10 C15 C14 58.9(3)
C11 C10 C15 C14 -59.6(3)
C10 C11 C16 C17 -139.9(2)
C12 C11 C16 C17 97.2(3)
C11 C16 C17 C18 -170.4(2)
C16 C17 C18 C19 -96.8(3)
C16 C17 C18 C23 81.6(3)
C23 C18 C19 C20 -0.2(4)
C17 C18 C19 C20 178.2(3)
C18 C19 C20 C21 -0.3(4)
C24 O3 C21 C22 -174.1(3)
C24 O3 C21 C20 6.8(5)
C19 C20 C21 O3 179.7(3)
C19 C20 C21 C22 0.6(5)
O3 C21 C22 C23 -179.5(3)
C20 C21 C22 C23 -0.4(5)
C21 C22 C23 C18 -0.2(5)
C19 C18 C23 C22 0.5(5)
C17 C18 C23 C22 -178.0(3)
C26 O5 C25 O4 -2.9(4)
C26 O5 C25 C12 176.2(2)
C27 C12 C25 O4 -120.3(3)
C13 C12 C25 O4 116.9(3)
C11 C12 C25 O4 0.9(3)
C27 C12 C25 O5 60.5(2)
C13 C12 C25 O5 -62.3(2)
C11 C12 C25 O5 -178.24(19)
C28 N2 C27 O6 4.4(4)
C28 N2 C27 C12 -176.4(2)
C25 C12 C27 O6 53.5(3)
C13 C12 C27 O6 170.2(2)
C11 C12 C27 O6 -65.8(3)
C25 C12 C27 N2 -125.7(2)
C13 C12 C27 N2 -9.0(3)
C11 C12 C27 N2 115.0(2)
C27 N2 C28 C29 -81.2(3)
C27 N2 C28 C37 96.7(3)
C37 C28 C29 C34 4.5(4)
N2 C28 C29 C34 -177.6(2)
C37 C28 C29 C30 -173.8(2)
N2 C28 C29 C30 4.0(4)
C28 C29 C30 C31 -93.4(3)
C34 C29 C30 C31 88.3(4)
C29 C30 C31 C33 -60.4(4)
C29 C30 C31 C32 178.1(3)
C28 C29 C34 C35 -0.8(4)
C30 C29 C34 C35 177.6(3)
C29 C34 C35 C36 -2.5(5)
C34 C35 C36 C37 1.9(4)
C38 O7 C37 C36 2.6(4)
C38 O7 C37 C28 -178.1(2)
C35 C36 C37 O7 -178.9(3)
C35 C36 C37 C28 1.8(4)
C29 C28 C37 O7 175.5(2)
N2 C28 C37 O7 -2.4(3)
C29 C28 C37 C36 -5.1(4)
N2 C28 C37 C36 176.9(2)
C37 O7 C38 C39 172.4(2)
O7 C38 C39 C40 179.7(3)
O7 C38 C39 C41 57.5(3)
